data_7702456
loop_
_publ_author_name
'Cl\'erac, Rodolphe'
'Cotton, F. Albert'
'Daniels, Lee M.'
'Dunbar, Kim R.'
'Murillo, Carlos A.'
'Wang, Xiaoping'

_publ_section_title
;
 Structural and magnetic properties of Co3(dpa)4Br2&#x200A;&#x2020;
;
_journal_issue 4
_journal_name_full 'Journal of the Chemical Society, Dalton Transactions'
_journal_page_first 386
_journal_paper_doi 10.1039/b007876j
_journal_year 2001
_chemical_compound_source synthesis
_chemical_formula_structural Co3dpa4Br2.C6H12
_chemical_formula_sum 'C46 H44 Br2 Co3 N12'
_chemical_formula_weight 1101.54
_space_group_IT_number 13
_space_group_name_Hall '-P 2yac'
_space_group_name_H-M_alt 'P 1 2/n 1'
_symmetry_cell_setting monoclinic
_symmetry_space_group_name_H-M 'P 1 2/n 1'
_atom_sites_solution_hydrogens geom
_atom_sites_solution_primary direct
_atom_sites_solution_secondary difmap
_audit_creation_method SHELXL
_cell_angle_alpha 90.00
_cell_angle_beta 94.178(1)
_cell_angle_gamma 90.00
_cell_formula_units_Z 2
_cell_length_a 13.0105(7)
_cell_length_b 11.5955(6)
_cell_length_c 14.3119(7)
_cell_measurement_reflns_used 7582
_cell_measurement_temperature 150(2)
_cell_measurement_theta_max 27.544
_cell_measurement_theta_min 2.196
_cell_volume 2153.40(19)
_computing_cell_refinement SAINT
_computing_data_collection SMART
_computing_data_reduction SADABS
_computing_structure_refinement 'SHELXL-93 (Sheldrick, 1993)'
_computing_structure_solution 'SHELXS-86 (Sheldrick, 1990)'
_diffrn_ambient_temperature 150(2)
_diffrn_measurement_device 'Bruker SMART 1000'
_diffrn_measurement_method '\w scans'
_diffrn_radiation_monochromator graphite
_diffrn_radiation_source 'normal-focus sealed tube'
_diffrn_radiation_type MoK\a
_diffrn_radiation_wavelength 0.71073
_diffrn_reflns_av_R_equivalents 0.0206
_diffrn_reflns_av_sigmaI/netI 0.0212
_diffrn_reflns_limit_h_max 16
_diffrn_reflns_limit_h_min -16
_diffrn_reflns_limit_k_max 15
_diffrn_reflns_limit_k_min -8
_diffrn_reflns_limit_l_max 17
_diffrn_reflns_limit_l_min -18
_diffrn_reflns_number 13174
_diffrn_reflns_theta_max 27.55
_diffrn_reflns_theta_min 1.76
_exptl_absorpt_coefficient_mu 3.048
_exptl_absorpt_correction_T_max 0.5332
_exptl_absorpt_correction_T_min 0.4276
_exptl_absorpt_correction_type multi-scan
_exptl_crystal_colour 'dark brown'
_exptl_crystal_density_diffrn 1.699
_exptl_crystal_density_meas ?
_exptl_crystal_description block
_exptl_crystal_F_000 1110
_exptl_crystal_size_max 0.45
_exptl_crystal_size_mid 0.33
_exptl_crystal_size_min 0.20
_refine_diff_density_max 0.487
_refine_diff_density_min -0.444
_refine_diff_density_rms 0.066
_refine_ls_extinction_method none
_refine_ls_goodness_of_fit_all 1.039
_refine_ls_goodness_of_fit_obs 1.093
_refine_ls_hydrogen_treatment noref
_refine_ls_matrix_type full
_refine_ls_number_parameters 279
_refine_ls_number_reflns 4923
_refine_ls_number_restraints 0
_refine_ls_restrained_S_all 1.039
_refine_ls_restrained_S_obs 1.093
_refine_ls_R_factor_all 0.0338
_refine_ls_R_factor_obs 0.0252
_refine_ls_shift/esd_max 0.004
_refine_ls_shift/esd_mean 0.000
_refine_ls_structure_factor_coef Fsqd
_refine_ls_weighting_details 'w=1/[\s^2^(Fo^2^)+(0.0345P)^2^+1.0649P] where P=(Fo^2^+2Fc^2^)/3'
_refine_ls_weighting_scheme calc
_refine_ls_wR_factor_all 0.0679
_refine_ls_wR_factor_obs 0.0643
_reflns_number_observed 4036
_reflns_number_total 4923
_reflns_observed_criterion >2sigma(I)
_cod_data_source_file b007876j.txt
_cod_data_source_block 1.C6H12_at_150K
_cod_depositor_comments
;
The following automatic conversions were performed:

data item '_exptl_crystal_density_meas' value 'not measured' was
changed to '?' -- the value is perceived as not measured.

data item '_refine_ls_weighting_scheme' value 'calc
w=1/[\s^2^(Fo^2^)+(0.0345P)^2^+1.0649P] where P=(Fo^2^+2Fc^2^)/3' was
changed to 'calc'. A new data item '_refine_ls_weighting_details' was
created with the value set to
'w=1/[\s^2^(Fo^2^)+(0.0345P)^2^+1.0649P] where P=(Fo^2^+2Fc^2^)/3'.

Automatic conversion script
Id: cif_fix_values 6909 2019-04-08 15:41:33Z antanas 
;
_cod_original_cell_volume 2153.4(2)
_cod_database_code 7702456

loop_
_symmetry_equiv_pos_as_xyz
'x, y, z'
'-x+1/2, y, -z+1/2'
'-x, -y, -z'
'x-1/2, -y, z-1/2'

loop_
_atom_site_aniso_label
_atom_site_aniso_U_11
_atom_site_aniso_U_22
_atom_site_aniso_U_33
_atom_site_aniso_U_23
_atom_site_aniso_U_13
_atom_site_aniso_U_12
Co1 0.01624(13) 0.01344(13) 0.01529(13) 0.00032(9) 0.00091(10) -0.00026(10)
Br1 0.01941(10) 0.02296(11) 0.02352(11) 0.00036(8) 0.00617(7) -0.00002(8)
N1 0.0165(7) 0.0153(8) 0.0179(8) -0.0005(6) 0.0028(6) 0.0008(6)
C1 0.0218(10) 0.0218(10) 0.0193(10) 0.0012(8) 0.0044(7) -0.0003(8)
Co2 0.0132(2) 0.0131(2) 0.0150(2) 0.000 0.00177(13) 0.000
N2 0.0165(7) 0.0150(8) 0.0177(8) -0.0009(6) 0.0024(6) -0.0019(6)
C2 0.0317(11) 0.0291(11) 0.0174(10) 0.0009(8) 0.0045(8) -0.0011(9)
N3 0.0159(7) 0.0159(8) 0.0188(8) 0.0006(6) 0.0031(6) -0.0005(6)
C3 0.0309(11) 0.0278(11) 0.0199(10) -0.0035(8) -0.0038(8) -0.0037(9)
N4 0.0165(8) 0.0162(8) 0.0166(8) 0.0004(6) 0.0019(6) -0.0013(6)
C4 0.0221(10) 0.0238(11) 0.0230(10) -0.0019(8) 0.0012(8) -0.0056(8)
N5 0.0146(7) 0.0153(8) 0.0186(8) 0.0011(6) 0.0012(6) 0.0003(6)
C5 0.0178(9) 0.0133(9) 0.0184(9) -0.0009(7) 0.0025(7) 0.0011(7)
N6 0.0161(7) 0.0138(8) 0.0196(8) -0.0009(6) 0.0011(6) 0.0004(6)
C6 0.0156(9) 0.0167(9) 0.0198(9) 0.0004(7) 0.0022(7) -0.0015(7)
C7 0.0337(11) 0.0187(10) 0.0252(11) -0.0054(8) 0.0113(9) -0.0041(9)
C8 0.0428(13) 0.0177(11) 0.0358(13) -0.0060(9) 0.0154(10) -0.0087(9)
C9 0.0357(12) 0.0208(11) 0.0326(12) 0.0020(9) 0.0159(10) -0.0054(9)
C10 0.0220(10) 0.0212(10) 0.0232(10) 0.0015(8) 0.0080(8) -0.0011(8)
C11 0.0195(9) 0.0201(10) 0.0223(10) -0.0008(8) 0.0018(7) -0.0034(8)
C12 0.0234(10) 0.0213(10) 0.0294(11) 0.0032(8) 0.0030(8) -0.0080(8)
C13 0.0288(11) 0.0175(10) 0.0355(12) 0.0063(9) -0.0009(9) -0.0010(8)
C14 0.0184(9) 0.0196(10) 0.0316(11) 0.0045(8) -0.0001(8) 0.0024(8)
C15 0.0174(9) 0.0176(9) 0.0155(9) 0.0009(7) 0.0003(7) -0.0018(7)
C16 0.0152(9) 0.0131(9) 0.0216(10) -0.0007(7) 0.0013(7) 0.0014(7)
C17 0.0223(10) 0.0244(11) 0.0247(11) 0.0057(8) -0.0009(8) -0.0019(8)
C18 0.0239(10) 0.0274(11) 0.0267(11) 0.0043(9) -0.0060(8) 0.0017(9)
C19 0.0161(9) 0.0238(11) 0.0326(11) -0.0027(9) -0.0023(8) -0.0005(8)
C20 0.0184(9) 0.0183(10) 0.0265(10) -0.0029(8) 0.0033(8) -0.0029(8)

loop_
_atom_site_label
_atom_site_type_symbol
_atom_site_fract_x
_atom_site_fract_y
_atom_site_fract_z
_atom_site_U_iso_or_equiv
_atom_site_thermal_displace_type
_atom_site_occupancy
_atom_site_calc_flag
_atom_site_refinement_flags
_atom_site_disorder_group
Co1 Co 0.89804(2) 0.18495(2) 0.16814(2) 0.01500(7) Uani 1 d . .
Br1 Br 1.065726(14) 0.18509(2) 0.077428(14) 0.02174(6) Uani 1 d . .
N1 N 0.80541(11) 0.12832(14) 0.06088(11) 0.0165(3) Uani 1 d . .
C1 C 0.8275(2) 0.1472(2) -0.02839(13) 0.0208(4) Uani 1 d . .
H1A H 0.8888(2) 0.1882(2) -0.03905(13) 0.025 Uiso 1 calc R .
Co2 Co 0.7500 0.18506(3) 0.2500 0.01375(8) Uani 1 d S .
N2 N 0.69206(11) 0.07005(13) 0.16791(11) 0.0163(3) Uani 1 d . .
C2 C 0.7663(2) 0.1103(2) -0.10474(14) 0.0259(4) Uani 1 d . .
H2A H 0.7851(2) 0.1251(2) -0.16651(14) 0.031 Uiso 1 calc R .
N3 N 0.58652(12) 0.02263(13) 0.28451(11) 0.0168(3) Uani 1 d . .
C3 C 0.6764(2) 0.0511(2) -0.08978(14) 0.0265(4) Uani 1 d . .
H3A H 0.6327(2) 0.0241(2) -0.14126(14) 0.032 Uiso 1 calc R .
N4 N 0.85656(12) 0.34685(13) 0.13365(11) 0.0164(3) Uani 1 d . .
C4 C 0.6513(2) 0.0322(2) 0.00029(14) 0.0230(4) Uani 1 d . .
H4A H 0.5900(2) -0.0085(2) 0.01131(14) 0.028 Uiso 1 calc R .
N5 N 0.69151(12) 0.30080(13) 0.16960(11) 0.0162(3) Uani 1 d . .
C5 C 0.71568(14) 0.0724(2) 0.07650(13) 0.0164(4) Uani 1 d . .
N6 N 0.53211(12) 0.24157(13) 0.21181(11) 0.0165(3) Uani 1 d . .
C6 C 0.63081(14) -0.0109(2) 0.20527(13) 0.0173(4) Uani 1 d . .
C7 C 0.6209(2) -0.1254(2) 0.17282(15) 0.0254(4) Uani 1 d . .
H7A H 0.6499(2) -0.1476(2) 0.11656(15) 0.030 Uiso 1 calc R .
C8 C 0.5690(2) -0.2045(2) 0.2228(2) 0.0315(5) Uani 1 d . .
H8A H 0.5616(2) -0.2817(2) 0.2013(2) 0.038 Uiso 1 calc R .
C9 C 0.5274(2) -0.1707(2) 0.3053(2) 0.0290(5) Uani 1 d . .
H9A H 0.4920(2) -0.2246(2) 0.3412(2) 0.035 Uiso 1 calc R .
C10 C 0.53846(15) -0.0581(2) 0.33389(14) 0.0218(4) Uani 1 d . .
H10A H 0.51109(15) -0.0358(2) 0.39094(14) 0.026 Uiso 1 calc R .
C11 C 0.92678(15) 0.4259(2) 0.11018(14) 0.0206(4) Uani 1 d . .
H11A H 0.99673(15) 0.4026(2) 0.10966(14) 0.025 Uiso 1 calc R .
C12 C 0.9023(2) 0.5380(2) 0.08710(15) 0.0247(4) Uani 1 d . .
H12A H 0.9537(2) 0.5900(2) 0.06927(15) 0.030 Uiso 1 calc R .
C13 C 0.8006(2) 0.5739(2) 0.0903(2) 0.0274(5) Uani 1 d . .
H13A H 0.7816(2) 0.6512(2) 0.0751(2) 0.033 Uiso 1 calc R .
C14 C 0.7281(2) 0.4962(2) 0.11576(15) 0.0233(4) Uani 1 d . .
H14A H 0.6586(2) 0.5199(2) 0.11929(15) 0.028 Uiso 1 calc R .
C15 C 0.75651(14) 0.3813(2) 0.13663(13) 0.0169(4) Uani 1 d . .
C16 C 0.58743(14) 0.2969(2) 0.14797(13) 0.0167(4) Uani 1 d . .
C17 C 0.5387(2) 0.3352(2) 0.06226(15) 0.0239(4) Uani 1 d . .
H17A H 0.5770(2) 0.3757(2) 0.01871(15) 0.029 Uiso 1 calc R .
C18 C 0.4355(2) 0.3136(2) 0.0420(2) 0.0264(5) Uani 1 d . .
H18A H 0.4024(2) 0.3389(2) -0.0157(2) 0.032 Uiso 1 calc R .
C19 C 0.37989(15) 0.2545(2) 0.10614(15) 0.0243(4) Uani 1 d . .
H19A H 0.30873(15) 0.2383(2) 0.09305(15) 0.029 Uiso 1 calc R .
C20 C 0.43096(15) 0.2202(2) 0.18925(14) 0.0210(4) Uani 1 d . .
H20A H 0.39322(15) 0.1795(2) 0.23306(14) 0.025 Uiso 1 calc R .
C21 C 0.8674(4) 0.4720(6) 0.7436(3) 0.0355(15) Uiso 0.538(11) d P 1
H21A H 0.9363(4) 0.4395(6) 0.7342(3) 0.043 Uiso 0.538(11) calc PR 1
H21B H 0.8745(4) 0.5565(6) 0.7512(3) 0.043 Uiso 0.538(11) calc PR 1
C22 C 0.8261(4) 0.4200(6) 0.8305(4) 0.041(2) Uiso 0.538(11) d P 1
H22A H 0.8664(4) 0.4507(6) 0.8864(4) 0.049 Uiso 0.538(11) calc PR 1
H22B H 0.8368(4) 0.3355(6) 0.8293(4) 0.049 Uiso 0.538(11) calc PR 1
C21' C 0.8494(5) 0.4146(8) 0.7498(5) 0.050(2) Uiso 0.462(11) d P 2
H21C H 0.9225(5) 0.4371(8) 0.7477(5) 0.060 Uiso 0.462(11) calc PR 2
H21D H 0.8471(5) 0.3298(8) 0.7577(5) 0.060 Uiso 0.462(11) calc PR 2
C22' C 0.8058(6) 0.4720(8) 0.8366(5) 0.051(2) Uiso 0.462(11) d P 2
H22C H 0.8454(6) 0.4454(8) 0.8942(5) 0.061 Uiso 0.462(11) calc PR 2
H22D H 0.8134(6) 0.5568(8) 0.8325(5) 0.061 Uiso 0.462(11) calc PR 2
C23 C 0.7063(2) 0.4451(3) 0.8409(2) 0.0558(8) Uiso 1 d . .
H23A H 0.6782(2) 0.3771(3) 0.8722(2) 0.067 Uiso 1 calc R 1
H23B H 0.7026(2) 0.5106(3) 0.8849(2) 0.067 Uiso 1 calc R 1

loop_
_atom_type_symbol
_atom_type_description
_atom_type_scat_dispersion_real
_atom_type_scat_dispersion_imag
_atom_type_scat_source
C C 0.0033 0.0016 'International Tables Vol C Tables 4.2.6.8 and 6.1.1.4'
H H 0.0000 0.0000 'International Tables Vol C Tables 4.2.6.8 and 6.1.1.4'
N N 0.0061 0.0033 'International Tables Vol C Tables 4.2.6.8 and 6.1.1.4'
Co Co 0.3494 0.9721 'International Tables Vol C Tables 4.2.6.8 and 6.1.1.4'
Br Br -0.2901 2.4595 'International Tables Vol C Tables 4.2.6.8 and 6.1.1.4'

loop_
_geom_angle_atom_site_label_1
_geom_angle_atom_site_label_2
_geom_angle_atom_site_label_3
_geom_angle
_geom_angle_site_symmetry_1
_geom_angle_site_symmetry_3
N1 Co1 N6 169.65(6) . 2_655
N1 Co1 N4 88.97(6) . .
N6 Co1 N4 90.08(6) 2_655 .
N1 Co1 N3 89.49(7) . 2_655
N6 Co1 N3 89.41(6) 2_655 2_655
N4 Co1 N3 168.63(6) . 2_655
N1 Co1 Co2 84.93(4) . .
N6 Co1 Co2 84.72(4) 2_655 .
N4 Co1 Co2 84.58(5) . .
N3 Co1 Co2 84.06(4) 2_655 .
N1 Co1 Br1 95.58(4) . .
N6 Co1 Br1 94.77(4) 2_655 .
N4 Co1 Br1 95.53(4) . .
N3 Co1 Br1 95.83(4) 2_655 .
Co2 Co1 Br1 179.479(12) . .
C1 N1 C5 118.4(2) . .
C1 N1 Co1 121.20(13) . .
C5 N1 Co1 120.38(12) . .
N1 C1 C2 123.6(2) . .
N5 Co2 N5 89.60(10) 2_655 .
N5 Co2 N2 179.20(7) 2_655 .
N5 Co2 N2 89.88(7) . .
N5 Co2 N2 89.88(7) 2_655 2_655
N5 Co2 N2 179.20(7) . 2_655
N2 Co2 N2 90.66(10) . 2_655
N5 Co2 Co1 89.75(5) 2_655 .
N5 Co2 Co1 90.30(5) . .
N2 Co2 Co1 89.65(5) . .
N2 Co2 Co1 90.30(5) 2_655 .
N5 Co2 Co1 90.29(5) 2_655 2_655
N5 Co2 Co1 89.75(5) . 2_655
N2 Co2 Co1 90.30(5) . 2_655
N2 Co2 Co1 89.65(5) 2_655 2_655
Co1 Co2 Co1 179.93(2) . 2_655
C6 N2 C5 124.6(2) . .
C6 N2 Co2 117.24(13) . .
C5 N2 Co2 118.17(12) . .
C1 C2 C3 118.6(2) . .
C10 N3 C6 118.4(2) . .
C10 N3 Co1 120.76(13) . 2_655
C6 N3 Co1 120.65(12) . 2_655
C4 C3 C2 119.1(2) . .
C11 N4 C15 118.1(2) . .
C11 N4 Co1 121.39(13) . .
C15 N4 Co1 120.42(12) . .
C3 C4 C5 120.5(2) . .
C15 N5 C16 124.9(2) . .
C15 N5 Co2 117.59(12) . .
C16 N5 Co2 117.53(12) . .
N2 C5 N1 114.9(2) . .
N2 C5 C4 125.0(2) . .
N1 C5 C4 119.9(2) . .
C20 N6 C16 118.5(2) . .
C20 N6 Co1 121.25(13) . 2_655
C16 N6 Co1 120.14(12) . 2_655
N2 C6 N3 115.0(2) . .
N2 C6 C7 124.1(2) . .
N3 C6 C7 120.5(2) . .
C8 C7 C6 119.7(2) . .
C7 C8 C9 119.5(2) . .
C10 C9 C8 118.8(2) . .
N3 C10 C9 123.0(2) . .
N4 C11 C12 123.5(2) . .
C11 C12 C13 118.7(2) . .
C14 C13 C12 119.0(2) . .
C13 C14 C15 120.2(2) . .
N4 C15 N5 115.2(2) . .
N4 C15 C14 120.4(2) . .
N5 C15 C14 124.0(2) . .
N6 C16 N5 115.2(2) . .
N6 C16 C17 120.3(2) . .
N5 C16 C17 124.1(2) . .
C18 C17 C16 119.7(2) . .
C17 C18 C19 119.9(2) . .
C20 C19 C18 118.1(2) . .
N6 C20 C19 123.5(2) . .
C22 C21 C23 109.3(4) . 2_656
C21 C22 C23 114.2(4) . .
C23 C21' C22' 114.5(6) 2_656 .
C23 C22' C21' 110.4(6) . .
C22' C23 C21' 115.3(5) . 2_656
C21 C23 C22 121.6(3) 2_656 .

loop_
_geom_bond_atom_site_label_1
_geom_bond_atom_site_label_2
_geom_bond_distance
_geom_bond_site_symmetry_2
Co1 Co2 2.3262(3) .
Co2 Co1 2.3263(3) 2_655
Co1 Br1 2.6187(3) .
Co1 N1 1.993(2) .
Co1 N3 2.006(2) 2_655
Co1 N4 2.005(2) .
Co1 N6 1.995(2) 2_655
Co2 N5 1.891(2) 2_655
Co2 N5 1.891(2) .
Co2 N2 1.897(2) .
Co2 N2 1.897(2) 2_655
N1 C1 1.348(2) .
N1 C5 1.368(2) .
C1 C2 1.373(3) .
N2 C6 1.365(2) .
N2 C5 1.366(2) .
C2 C3 1.387(3) .
N3 C10 1.353(2) .
N3 C6 1.365(2) .
N3 Co1 2.006(2) 2_655
C3 C4 1.370(3) .
N4 C11 1.354(2) .
N4 C15 1.365(2) .
C4 C5 1.406(3) .
N5 C15 1.366(2) .
N5 C16 1.368(2) .
N6 C20 1.355(2) .
N6 C16 1.364(2) .
N6 Co1 1.995(2) 2_655
C6 C7 1.409(3) .
C7 C8 1.371(3) .
C8 C9 1.390(3) .
C9 C10 1.373(3) .
C11 C12 1.372(3) .
C12 C13 1.390(3) .
C13 C14 1.373(3) .
C14 C15 1.408(3) .
C16 C17 1.411(3) .
C17 C18 1.376(3) .
C18 C19 1.390(3) .
C19 C20 1.378(3) .
C21 C22 1.516(8) .
C21 C23 1.520(6) 2_656
C22 C23 1.603(7) .
C21' C23 1.483(7) 2_656
C21' C22' 1.552(11) .
C22' C23 1.338(7) .
C23 C21' 1.483(7) 2_656
C23 C21 1.520(6) 2_656
